data_4323347
loop_
_publ_author_name
'Syed A. A. Shah'
'Hendrik Dorn'
'Herbert W. Roesky'
'Paolo Lubini'
'Hans-Georg Schmidt'

_publ_section_title
;
 Novel Cyclopentadienyl-Free Organolanthanides: The First Examples of
 Five-Membered Amidolanthanide Heterocycles
;
_journal_name_full 'Inorganic Chemistry'
_journal_page_first 1102
_journal_page_last 1106
_journal_paper_doi 10.1021/ic961033b
_journal_volume 36
_journal_year 1997
_chemical_formula_sum 'C36 H78 F6 Gd2 N4 O6 Si4'
_chemical_formula_weight 1203.88
_chemical_name_systematic
; 
 ? 
;
_space_group_IT_number 2
_symmetry_cell_setting triclinic
_symmetry_space_group_name_Hall '-P 1'
_symmetry_space_group_name_H-M 'P -1'
_atom_sites_solution_hydrogens geom
_atom_sites_solution_primary direct
_atom_sites_solution_secondary difmap
_audit_creation_method SHELXL
_cell_angle_alpha 66.17(3)
_cell_angle_beta 85.51(3)
_cell_angle_gamma 78.27(3)
_cell_formula_units_Z 2
_cell_length_a 11.045(2)
_cell_length_b 16.120(3)
_cell_length_c 16.949(3)
_cell_measurement_temperature 193(2)
_cell_volume 2702.8(11)
_computing_structure_refinement 'SHELXL-96 (Sheldrick, 1996)'
_computing_structure_solution 'SHELXS-96 (Sheldrick, 1990)'
_diffrn_ambient_temperature 193(2)
_diffrn_radiation_monochromator graphite
_diffrn_radiation_source 'fine-focus sealed tube'
_diffrn_radiation_type MoK\a
_diffrn_radiation_wavelength 0.71073
_diffrn_reflns_av_R_equivalents 0.0256
_diffrn_reflns_av_sigmaI/netI 0.0260
_diffrn_reflns_limit_h_max 13
_diffrn_reflns_limit_h_min -13
_diffrn_reflns_limit_k_max 19
_diffrn_reflns_limit_k_min -13
_diffrn_reflns_limit_l_max 20
_diffrn_reflns_limit_l_min -20
_diffrn_reflns_number 29288
_diffrn_reflns_theta_max 25.90
_diffrn_reflns_theta_min 2.44
_exptl_absorpt_coefficient_mu 2.581
_exptl_crystal_colour colourless
_exptl_crystal_density_diffrn 1.479
_exptl_crystal_description blocks
_exptl_crystal_F_000 1216
_exptl_crystal_size_max 0.8
_exptl_crystal_size_mid 0.4
_exptl_crystal_size_min 0.4
_refine_diff_density_max 0.986
_refine_diff_density_min -1.230
_refine_diff_density_rms 0.088
_refine_ls_extinction_method none
_refine_ls_goodness_of_fit_all 1.010
_refine_ls_goodness_of_fit_obs 1.032
_refine_ls_matrix_type full
_refine_ls_number_parameters 609
_refine_ls_number_reflns 9394
_refine_ls_number_restraints 412
_refine_ls_restrained_S_all 1.044
_refine_ls_restrained_S_obs 1.072
_refine_ls_R_factor_all 0.0366
_refine_ls_R_factor_obs 0.0311
_refine_ls_shift/esd_max 3.897
_refine_ls_shift/esd_mean 0.123
_refine_ls_structure_factor_coef Fsqd
_refine_ls_weighting_details 'w=1/[\s^2^(Fo^2^)+(0.0499P)^2^+3.8055P] where P=(Fo^2^+2Fc^2^)/3'
_refine_ls_weighting_scheme calc
_refine_ls_wR_factor_all 0.0853
_refine_ls_wR_factor_obs 0.0815
_reflns_number_observed 8282
_reflns_number_total 9394
_reflns_observed_criterion >2sigma(I)
_cod_data_source_file ic961033b_3.cif
_cod_data_source_block 8
_cod_depositor_comments
;
The following automatic conversions were performed:

'_refine_ls_weighting_scheme' value 'calc
w=1/[\s^2^(Fo^2^)+(0.0499P)^2^+3.8055P] where P=(Fo^2^+2Fc^2^)/3' was
changed to 'calc'. New tag '_refine_ls_weighting_details' was
created. The value of the new tag was set to
'w=1/[\s^2^(Fo^2^)+(0.0499P)^2^+3.8055P] where P=(Fo^2^+2Fc^2^)/3'.

Automatic conversion script
Id: cif_fix_values 3143 2015-03-26 13:38:13Z robertas 
;
_cod_original_cell_volume 2702.9(9)
_cod_database_code 4323347

loop_
_symmetry_equiv_pos_as_xyz
'x, y, z'
'-x, -y, -z'

loop_
_atom_site_aniso_label
_atom_site_aniso_U_11
_atom_site_aniso_U_22
_atom_site_aniso_U_33
_atom_site_aniso_U_23
_atom_site_aniso_U_13
_atom_site_aniso_U_12
Gd1 0.04748(13) 0.02084(11) 0.03372(11) -0.00863(8) 0.00894(8) -0.01468(8)
N1 0.0431(19) 0.0352(19) 0.0410(18) -0.0107(15) 0.0082(15) -0.0135(15)
C1 0.046(3) 0.066(3) 0.050(3) -0.017(2) 0.007(2) -0.005(2)
C2 0.074(4) 0.122(6) 0.073(4) -0.038(4) -0.015(3) -0.011(4)
C3 0.058(3) 0.109(5) 0.084(4) -0.032(4) 0.021(3) 0.001(3)
C4 0.074(4) 0.052(3) 0.086(4) 0.001(3) -0.005(3) 0.008(3)
Si1 0.0594(8) 0.0358(6) 0.0489(7) -0.0109(5) 0.0154(6) -0.0268(6)
C5 0.099(5) 0.062(4) 0.105(5) -0.041(4) 0.027(4) -0.050(4)
C6 0.098(5) 0.060(3) 0.057(3) -0.009(3) 0.025(3) -0.034(3)
Si2 0.0692(9) 0.0296(7) 0.0653(9) 0.0044(6) -0.0032(7) -0.0087(6)
C7 0.117(7) 0.039(4) 0.240(12) -0.048(5) -0.007(7) -0.002(4)
C8 0.110(6) 0.161(9) 0.065(4) 0.047(5) -0.016(4) -0.030(6)
N2 0.048(2) 0.036(2) 0.047(2) -0.0132(16) 0.0021(16) -0.0080(16)
C9 0.048(3) 0.074(4) 0.080(4) -0.012(3) -0.006(3) -0.006(3)
C10 0.077(5) 0.119(7) 0.206(11) -0.071(8) 0.054(6) -0.001(5)
C11 0.084(6) 0.238(13) 0.106(6) -0.015(7) -0.034(5) -0.059(7)
C12 0.057(3) 0.098(5) 0.105(5) -0.022(4) 0.013(3) -0.035(3)
O3 0.084(2) 0.0322(16) 0.0369(15) -0.0148(13) 0.0171(15) -0.0253(15)
C13 0.154(6) 0.037(3) 0.055(3) -0.024(2) 0.008(3) -0.036(3)
C14 0.108(5) 0.057(3) 0.071(4) -0.030(3) 0.001(3) -0.036(3)
C15 0.131(6) 0.056(3) 0.052(3) -0.018(3) -0.002(3) -0.033(4)
C16 0.102(4) 0.052(3) 0.043(3) -0.014(2) 0.015(3) -0.037(3)
O1 0.109(3) 0.0337(17) 0.0463(18) -0.0181(15) 0.0056(18) -0.0285(18)
O2 0.095(3) 0.0328(17) 0.0404(16) -0.0129(13) 0.0189(16) -0.0336(17)
C17 0.074(3) 0.033(2) 0.036(2) -0.0110(18) 0.005(2) -0.028(2)
C18 0.179(7) 0.084(4) 0.068(4) -0.041(3) 0.029(4) -0.090(5)
F18A_a 0.254(12) 0.150(7) 0.059(3) -0.048(4) 0.075(5) -0.148(8)
F18B_a 0.186(7) 0.092(4) 0.106(5) 0.005(4) 0.045(5) -0.056(5)
F18C_a 0.121(5) 0.195(10) 0.093(5) -0.041(5) 0.043(4) -0.073(5)
F18D_b 0.254(12) 0.150(7) 0.059(3) -0.048(4) 0.075(5) -0.148(8)
F18E_b 0.186(7) 0.092(4) 0.106(5) 0.005(4) 0.045(5) -0.056(5)
F18F_b 0.121(5) 0.195(10) 0.093(5) -0.041(5) 0.043(4) -0.073(5)
Gd50 0.03862(12) 0.02576(11) 0.04801(13) -0.01578(9) 0.00738(9) -0.01171(8)
N51 0.056(2) 0.054(2) 0.055(2) -0.028(2) -0.0079(19) 0.0002(19)
C51 0.092(5) 0.136(7) 0.046(3) -0.042(4) -0.004(3) 0.005(5)
C52 0.297(18) 0.263(16) 0.119(8) -0.143(10) 0.063(10) -0.072(13)
C53 0.202(12) 0.156(10) 0.066(5) 0.024(5) -0.015(6) -0.068(9)
C54 0.143(9) 0.322(18) 0.059(5) 0.010(7) -0.016(5) 0.112(10)
Si51 0.0861(11) 0.0373(8) 0.1223(15) -0.0281(9) -0.0473(11) -0.0122(7)
C55 0.352(19) 0.070(6) 0.222(13) -0.080(7) -0.156(13) 0.000(8)
C56 0.080(5) 0.125(8) 0.223(12) 0.010(7) -0.055(6) -0.054(5)
Si52 0.0652(9) 0.0334(7) 0.0875(11) 0.0036(7) 0.0073(8) -0.0164(6)
C57 0.166(8) 0.036(3) 0.137(7) 0.006(4) -0.025(6) 0.004(4)
C58 0.096(6) 0.115(7) 0.178(10) -0.003(7) 0.050(6) -0.056(5)
N52 0.054(2) 0.051(2) 0.041(2) -0.0106(18) 0.0048(17) -0.0062(18)
C59 0.084(4) 0.106(5) 0.045(3) -0.027(3) -0.003(3) 0.011(4)
C60 0.162(9) 0.138(8) 0.071(5) -0.017(5) -0.046(5) 0.021(7)
C61 0.119(6) 0.178(9) 0.071(4) -0.069(5) 0.013(4) 0.016(6)
C62 0.113(6) 0.147(8) 0.093(5) -0.075(5) -0.013(4) -0.034(5)
O53A_a 0.047(7) 0.037(7) 0.071(9) -0.014(7) 0.015(6) -0.003(6)
C63A_a 0.092(9) 0.121(10) 0.105(8) -0.072(8) -0.028(7) 0.040(8)
C64A_a 0.070(8) 0.081(8) 0.069(7) -0.011(6) 0.011(6) 0.026(6)
C65A_a 0.075(8) 0.102(10) 0.068(7) -0.036(7) 0.000(6) 0.027(8)
C66A_a 0.116(10) 0.183(13) 0.081(8) -0.061(8) -0.021(7) 0.076(10)
O53B_b 0.052(8) 0.042(8) 0.071(10) -0.031(8) 0.009(8) -0.006(7)
C63B_b 0.078(8) 0.044(6) 0.199(14) -0.046(8) 0.053(9) -0.014(6)
C64B_b 0.076(8) 0.059(7) 0.125(12) -0.050(8) 0.012(8) 0.000(6)
C65B_b 0.062(7) 0.074(9) 0.151(16) -0.050(11) 0.031(10) -0.009(6)
C66B_b 0.071(7) 0.067(7) 0.179(13) -0.063(8) 0.053(9) -0.022(5)
O51 0.0484(18) 0.0363(18) 0.105(3) -0.0356(19) 0.0152(18) -0.0106(14)
O52 0.0452(18) 0.0384(18) 0.124(3) -0.041(2) 0.0244(19) -0.0189(15)
C67 0.043(2) 0.030(2) 0.037(2) -0.0093(17) 0.0060(17) -0.0119(17)
C68 0.053(3) 0.053(3) 0.062(3) -0.028(2) 0.017(2) -0.020(2)
F68A_a 0.049(3) 0.109(4) 0.229(9) -0.110(5) 0.035(5) -0.022(3)
F68B_a 0.072(4) 0.141(5) 0.111(4) 0.048(5) 0.019(4) -0.048(4)
F68C_a 0.065(3) 0.143(6) 0.093(3) -0.059(4) 0.010(3) -0.042(4)
F68D_b 0.049(3) 0.109(4) 0.229(9) -0.110(5) 0.035(5) -0.022(3)
F68E_b 0.072(4) 0.141(5) 0.111(4) 0.048(5) 0.019(4) -0.048(4)
F68F_b 0.065(3) 0.143(6) 0.093(3) -0.059(4) 0.010(3) -0.042(4)

loop_
_atom_site_label
_atom_site_type_symbol
_atom_site_fract_x
_atom_site_fract_y
_atom_site_fract_z
_atom_site_U_iso_or_equiv
_atom_site_thermal_displace_type
_atom_site_occupancy
_atom_site_calc_flag
_atom_site_refinement_flags
_atom_site_disorder_group
Gd1 Gd 0.018759(18) 0.669545(12) 1.003836(12) 0.03398(7) Uani 1 d . .
N1 N 0.1990(3) 0.7107(2) 0.9681(2) 0.0407(8) Uani 1 d . .
C1 C 0.3151(4) 0.6477(4) 1.0058(3) 0.0576(13) Uani 1 d . .
C2 C 0.3661(6) 0.6714(6) 1.0744(4) 0.090(2) Uani 1 d . .
H2A H 0.3846 0.7339 1.0475 0.135 Uiso 1 calc R .
H2B H 0.4419 0.6270 1.0996 0.135 Uiso 1 calc R .
H2C H 0.3044 0.6686 1.1198 0.135 Uiso 1 calc R .
C3 C 0.4116(6) 0.6503(5) 0.9362(4) 0.090(2) Uani 1 d . .
H3A H 0.4317 0.7123 0.9092 0.134 Uiso 1 calc R .
H3B H 0.3789 0.6353 0.8925 0.134 Uiso 1 calc R .
H3C H 0.4864 0.6051 0.9621 0.134 Uiso 1 calc R .
C4 C 0.2881(6) 0.5509(4) 1.0495(4) 0.0830(19) Uani 1 d . .
H4A H 0.3620 0.5085 1.0804 0.124 Uiso 1 calc R .
H4B H 0.2646 0.5315 1.0059 0.124 Uiso 1 calc R .
H4C H 0.2200 0.5502 1.0904 0.124 Uiso 1 calc R .
Si1 Si 0.17897(13) 0.82214(9) 0.89348(8) 0.0481(3) Uani 1 d . .
C5 C 0.2455(6) 0.9020(4) 0.9271(5) 0.0826(19) Uani 1 d . .
H5A H 0.2190 0.8937 0.9859 0.124 Uiso 1 calc R .
H5B H 0.2162 0.9661 0.8875 0.124 Uiso 1 calc R .
H5C H 0.3360 0.8875 0.9252 0.124 Uiso 1 calc R .
C6 C 0.2460(6) 0.8394(4) 0.7831(4) 0.0746(17) Uani 1 d . .
H6A H 0.2125 0.9019 0.7419 0.112 Uiso 1 calc R .
H6B H 0.2241 0.7941 0.7645 0.112 Uiso 1 calc R .
H6C H 0.3362 0.8311 0.7857 0.112 Uiso 1 calc R .
Si2 Si -0.03725(15) 0.87997(9) 0.87087(10) 0.0622(4) Uani 1 d . .
C7 C -0.0676(8) 0.9877(4) 0.8948(7) 0.136(4) Uani 1 d . .
H7A H -0.0732 0.9700 0.9573 0.204 Uiso 1 calc R .
H7B H -0.1455 1.0271 0.8675 0.204 Uiso 1 calc R .
H7C H 0.0003 1.0216 0.8720 0.204 Uiso 1 calc R .
C8 C -0.0681(8) 0.9228(7) 0.7523(5) 0.140(4) Uani 1 d . .
H8A H -0.1536 0.9563 0.7396 0.211 Uiso 1 calc R .
H8B H -0.0555 0.8702 0.7355 0.211 Uiso 1 calc R .
H8C H -0.0114 0.9642 0.7199 0.211 Uiso 1 calc R .
N2 N -0.1149(3) 0.7956(2) 0.9345(2) 0.0451(8) Uani 1 d . .
C9 C -0.2476(5) 0.8012(4) 0.9416(4) 0.0739(17) Uani 1 d . .
C10 C -0.3073(8) 0.8706(7) 0.9787(8) 0.138(4) Uani 1 d . .
H10A H -0.2689 0.8549 1.0344 0.207 Uiso 1 calc R .
H10B H -0.3959 0.8695 0.9868 0.207 Uiso 1 calc R .
H10C H -0.2959 0.9325 0.9389 0.207 Uiso 1 calc R .
C11 C -0.3083(8) 0.8230(9) 0.8556(6) 0.153(5) Uani 1 d . .
H11A H -0.3972 0.8234 0.8641 0.230 Uiso 1 calc R .
H11B H -0.2713 0.7758 0.8338 0.230 Uiso 1 calc R .
H11C H -0.2953 0.8836 0.8139 0.230 Uiso 1 calc R .
C12 C -0.2711(6) 0.7068(5) 1.0059(5) 0.090(2) Uani 1 d . .
H12A H -0.2306 0.6907 1.0610 0.136 Uiso 1 calc R .
H12B H -0.2375 0.6599 0.9830 0.136 Uiso 1 calc R .
H12C H -0.3603 0.7093 1.0149 0.136 Uiso 1 calc R .
O3 O 0.0157(3) 0.6938(2) 1.13617(18) 0.0494(8) Uani 1 d . .
C13 C 0.0277(7) 0.7830(4) 1.1319(4) 0.0774(19) Uani 1 d . .
H13A H -0.0528 0.8262 1.1165 0.093 Uiso 1 calc R .
H13B H 0.0889 0.8089 1.0875 0.093 Uiso 1 calc R .
C14 C 0.0683(7) 0.7707(4) 1.2169(4) 0.0740(17) Uani 1 d . .
H14A H 0.0141 0.8150 1.2374 0.089 Uiso 1 calc R .
H14B H 0.1544 0.7807 1.2143 0.089 Uiso 1 calc R .
C15 C 0.0600(7) 0.6725(4) 1.2764(4) 0.0781(18) Uani 1 d . .
H15A H 0.1435 0.6345 1.2939 0.094 Uiso 1 calc R .
H15B H 0.0124 0.6708 1.3289 0.094 Uiso 1 calc R .
C16 C -0.0042(6) 0.6384(4) 1.2255(3) 0.0647(15) Uani 1 d . .
H16A H 0.0301 0.5725 1.2389 0.078 Uiso 1 calc R .
H16B H -0.0937 0.6451 1.2386 0.078 Uiso 1 calc R .
O1 O 0.0103(4) 0.5943(2) 0.9135(2) 0.0601(9) Uani 1 d . .
O2 O -0.0235(3) 0.5304(2) 1.11278(19) 0.0545(9) Uani 1 d . .
C17 C -0.0399(5) 0.4525(3) 1.1288(3) 0.0464(11) Uani 1 d . .
H17 H -0.1220 0.4784 1.0989 0.056 Uiso 1 calc R .
C18 C -0.1031(8) 0.4069(5) 1.2144(4) 0.098(2) Uani 1 d DU .
F18A_a F -0.154(2) 0.3427(11) 1.2248(7) 0.139(4) Uani 0.436(7) d PDU 1
F18B_a F -0.1977(13) 0.4775(7) 1.2215(9) 0.140(3) Uani 0.436(7) d PDU 1
F18C_a F -0.0332(14) 0.3997(15) 1.2770(9) 0.138(4) Uani 0.436(7) d PDU 1
F18D_b F -0.0850(14) 0.4266(9) 1.2763(6) 0.139(4) Uani 0.564(7) d PDU 2
F18E_b F -0.0474(12) 0.3131(6) 1.2487(7) 0.140(3) Uani 0.564(7) d PDU 2
F18F_b F -0.2132(9) 0.4088(11) 1.2021(6) 0.138(4) Uani 0.564(7) d PDU 2
Gd50 Gd 0.489366(18) -0.320198(12) 0.483396(13) 0.03665(7) Uani 1 d . .
N51 N 0.6000(4) -0.2948(3) 0.5713(3) 0.0538(10) Uani 1 d . .
C51 C 0.6151(7) -0.3515(6) 0.6653(4) 0.093(2) Uani 1 d . .
C52 C 0.5890(14) -0.2930(10) 0.7172(7) 0.205(7) Uani 1 d . .
H52A H 0.5678 -0.3309 0.7764 0.307 Uiso 1 calc R .
H52B H 0.5197 -0.2420 0.6911 0.307 Uiso 1 calc R .
H52C H 0.6626 -0.2681 0.7180 0.307 Uiso 1 calc R .
C53 C 0.5241(11) -0.4152(8) 0.6903(5) 0.157(5) Uani 1 d . .
H53A H 0.5248 -0.4488 0.7531 0.236 Uiso 1 calc R .
H53B H 0.5470 -0.4594 0.6629 0.236 Uiso 1 calc R .
H53C H 0.4411 -0.3793 0.6711 0.236 Uiso 1 calc R .
C54 C 0.7413(10) -0.4110(10) 0.6859(5) 0.226(9) Uani 1 d . .
H54A H 0.8033 -0.3720 0.6751 0.339 Uiso 1 calc R .
H54B H 0.7583 -0.4461 0.6494 0.339 Uiso 1 calc R .
H54C H 0.7448 -0.4538 0.7467 0.339 Uiso 1 calc R .
Si51 Si 0.67665(17) -0.20863(10) 0.50932(14) 0.0802(6) Uani 1 d . .
C55 C 0.6501(13) -0.1045(6) 0.5369(8) 0.204(7) Uani 1 d . .
H55A H 0.5628 -0.0899 0.5511 0.307 Uiso 1 calc R .
H55B H 0.6720 -0.0518 0.4873 0.307 Uiso 1 calc R .
H55C H 0.7016 -0.1175 0.5865 0.307 Uiso 1 calc R .
C56 C 0.8492(7) -0.2470(7) 0.5110(8) 0.160(5) Uani 1 d . .
H56A H 0.8853 -0.2024 0.4613 0.240 Uiso 1 calc R .
H56B H 0.8693 -0.3078 0.5083 0.240 Uiso 1 calc R .
H56C H 0.8830 -0.2507 0.5643 0.240 Uiso 1 calc R .
Si52 Si 0.61398(15) -0.15454(10) 0.36088(12) 0.0704(5) Uani 1 d . .
C57 C 0.5305(9) -0.0314(4) 0.3239(6) 0.128(3) Uani 1 d . .
H57A H 0.4439 -0.0299 0.3419 0.193 Uiso 1 calc R .
H57B H 0.5345 -0.0014 0.2609 0.193 Uiso 1 calc R .
H57C H 0.5696 0.0013 0.3496 0.193 Uiso 1 calc R .
C58 C 0.7607(8) -0.1498(7) 0.2953(7) 0.145(4) Uani 1 d . .
H58A H 0.8059 -0.1072 0.3031 0.218 Uiso 1 calc R .
H58B H 0.7399 -0.1282 0.2342 0.218 Uiso 1 calc R .
H58C H 0.8125 -0.2116 0.3146 0.218 Uiso 1 calc R .
N52 N 0.5297(4) -0.2280(3) 0.3521(2) 0.0520(9) Uani 1 d . .
C59 C 0.4901(6) -0.2359(5) 0.2738(4) 0.084(2) Uani 1 d . .
C60 C 0.4274(9) -0.1430(7) 0.2084(5) 0.137(4) Uani 1 d . .
H60A H 0.3572 -0.1167 0.2356 0.206 Uiso 1 calc R .
H60B H 0.3978 -0.1512 0.1595 0.206 Uiso 1 calc R .
H60C H 0.4867 -0.1011 0.1880 0.206 Uiso 1 calc R .
C61 C 0.6017(8) -0.2762(7) 0.2324(5) 0.124(3) Uani 1 d . .
H61A H 0.6650 -0.2378 0.2195 0.186 Uiso 1 calc R .
H61B H 0.5758 -0.2773 0.1789 0.186 Uiso 1 calc R .
H61C H 0.6358 -0.3392 0.2723 0.186 Uiso 1 calc R .
C62 C 0.4022(8) -0.3045(6) 0.3012(5) 0.106(3) Uani 1 d . .
H62A H 0.4461 -0.3656 0.3392 0.159 Uiso 1 calc R .
H62B H 0.3723 -0.3082 0.2500 0.159 Uiso 1 calc R .
H62C H 0.3319 -0.2839 0.3321 0.159 Uiso 1 calc R .
O53A_a O 0.3062(12) -0.2176(10) 0.4964(11) 0.056(4) Uani 0.529(9) d PDU 1
C63A_a C 0.2066(13) -0.1754(11) 0.4392(10) 0.105(5) Uani 0.529(9) d PDU 1
H63A_a H 0.1542 -0.2203 0.4442 0.126 Uiso 0.529(9) calc PR 1
H63B_a H 0.2359 -0.1493 0.3790 0.126 Uiso 0.529(9) calc PR 1
C64A_a C 0.1359(14) -0.1005(11) 0.4646(7) 0.087(5) Uani 0.529(9) d PDU 1
H64A_a H 0.1749 -0.0453 0.4424 0.104 Uiso 0.529(9) calc PR 1
H64B_a H 0.0488 -0.0826 0.4449 0.104 Uiso 0.529(9) calc PR 1
C65A_a C 0.1462(14) -0.1484(13) 0.5596(7) 0.088(5) Uani 0.529(9) d PDU 1
H65A_a H 0.1313 -0.1041 0.5878 0.105 Uiso 0.529(9) calc PR 1
H65B_a H 0.0885 -0.1922 0.5832 0.105 Uiso 0.529(9) calc PR 1
C66A_a C 0.2753(15) -0.1966(15) 0.5689(9) 0.139(6) Uani 0.529(9) d PDU 1
H66A_a H 0.3299 -0.1568 0.5729 0.167 Uiso 0.529(9) calc PR 1
H66B_a H 0.2856 -0.2540 0.6220 0.167 Uiso 0.529(9) calc PR 1
O53B_b O 0.3064(13) -0.2162(11) 0.4995(13) 0.053(4) Uani 0.471(9) d PDU 2
C63B_b C 0.3067(13) -0.1231(9) 0.4786(14) 0.110(6) Uani 0.471(9) d PDU 2
H63C_b H 0.3067 -0.0892 0.4152 0.132 Uiso 0.471(9) calc PR 2
H63D_b H 0.3820 -0.1170 0.5022 0.132 Uiso 0.471(9) calc PR 2
C64B_b C 0.1971(12) -0.0846(10) 0.5150(14) 0.085(4) Uani 0.471(9) d PDU 2
H64C_b H 0.1669 -0.0188 0.4782 0.102 Uiso 0.471(9) calc PR 2
H64D_b H 0.2134 -0.0906 0.5739 0.102 Uiso 0.471(9) calc PR 2
C65B_b C 0.1092(12) -0.1422(12) 0.516(2) 0.097(5) Uani 0.471(9) d PDU 2
H65C_b H 0.0630 -0.1159 0.4610 0.116 Uiso 0.471(9) calc PR 2
H65D_b H 0.0496 -0.1481 0.5640 0.116 Uiso 0.471(9) calc PR 2
C66B_b C 0.1881(13) -0.2322(9) 0.5288(15) 0.103(5) Uani 0.471(9) d PDU 2
H66C_b H 0.1912 -0.2740 0.5907 0.124 Uiso 0.471(9) calc PR 2
H66D_b H 0.1545 -0.2612 0.4960 0.124 Uiso 0.471(9) calc PR 2
O51 O 0.6170(3) -0.4520(2) 0.4831(3) 0.0612(9) Uani 1 d . .
O52 O 0.3351(3) -0.4111(2) 0.5203(3) 0.0660(11) Uani 1 d . .
C67 C 0.3125(4) -0.4839(3) 0.5234(3) 0.0375(9) Uani 1 d . .
H67 H 0.2984 -0.4556 0.4597 0.045 Uiso 1 calc R .
C68 C 0.1781(5) -0.4950(3) 0.5379(3) 0.0539(11) Uani 1 d DU .
F68A_a F 0.1622(11) -0.5728(11) 0.5412(16) 0.116(3) Uani 0.357(5) d PDU 1
F68B_a F 0.1107(12) -0.4266(13) 0.4827(11) 0.137(3) Uani 0.357(5) d PDU 1
F68C_a F 0.1406(11) -0.4919(14) 0.6104(8) 0.0936(17) Uani 0.357(5) d PDU 1
F68D_b F 0.1028(5) -0.4241(6) 0.5409(9) 0.116(3) Uani 0.643(5) d PDU 2
F68E_b F 0.1623(6) -0.5645(8) 0.6035(6) 0.137(3) Uani 0.643(5) d PDU 2
F68F_b F 0.1327(6) -0.5033(8) 0.4720(5) 0.0936(17) Uani 0.643(5) d PDU 2

loop_
_atom_type_symbol
_atom_type_description
_atom_type_scat_dispersion_real
_atom_type_scat_dispersion_imag
_atom_type_scat_source
C C 0.0033 0.0016 'International Tables Vol C Tables 4.2.6.8 and 6.1.1.4'
H H 0.0000 0.0000 'International Tables Vol C Tables 4.2.6.8 and 6.1.1.4'
N N 0.0061 0.0033 'International Tables Vol C Tables 4.2.6.8 and 6.1.1.4'
O O 0.0106 0.0060 'International Tables Vol C Tables 4.2.6.8 and 6.1.1.4'
F F 0.0171 0.0103 'International Tables Vol C Tables 4.2.6.8 and 6.1.1.4'
Si Si 0.0817 0.0704 'International Tables Vol C Tables 4.2.6.8 and 6.1.1.4'
Gd Gd -0.1653 3.9035 'International Tables Vol C Tables 4.2.6.8 and 6.1.1.4'

loop_
_geom_angle_atom_site_label_1
_geom_angle_atom_site_label_2
_geom_angle_atom_site_label_3
_geom_angle
_geom_angle_site_symmetry_1
_geom_angle_site_symmetry_3
_geom_angle_publ_flag
N1 Gd1 N2 104.24(13) . . ?
N1 Gd1 O1 100.35(14) . . ?
N2 Gd1 O1 97.89(14) . . ?
N1 Gd1 O2 127.47(13) . . ?
N2 Gd1 O2 127.32(14) . . ?
O1 Gd1 O2 83.51(11) . . ?
N1 Gd1 O3 91.69(12) . . ?
N2 Gd1 O3 95.63(13) . . ?
O1 Gd1 O3 159.06(10) . . ?
O2 Gd1 O3 75.58(10) . . ?
N1 Gd1 Si2 74.06(10) . . ?
N2 Gd1 Si2 30.26(10) . . ?
O1 Gd1 Si2 101.08(9) . . ?
O2 Gd1 Si2 157.22(10) . . ?
O3 Gd1 Si2 98.66(8) . . ?
N1 Gd1 Si1 30.28(10) . . ?
N2 Gd1 Si1 74.04(10) . . ?
O1 Gd1 Si1 102.23(9) . . ?
O2 Gd1 Si1 157.39(10) . . ?
O3 Gd1 Si1 96.81(8) . . ?
Si2 Gd1 Si1 43.80(4) . . ?
C1 N1 Si1 128.4(3) . . ?
C1 N1 Gd1 122.2(3) . . ?
Si1 N1 Gd1 109.48(18) . . ?
N1 C1 C4 107.9(4) . . ?
N1 C1 C3 110.7(4) . . ?
C4 C1 C3 109.1(5) . . ?
N1 C1 C2 111.5(5) . . ?
C4 C1 C2 108.0(5) . . ?
C3 C1 C2 109.6(5) . . ?
N1 Si1 C5 114.0(3) . . ?
N1 Si1 C6 116.0(2) . . ?
C5 Si1 C6 104.8(3) . . ?
N1 Si1 Si2 108.09(14) . . ?
C5 Si1 Si2 107.8(2) . . ?
C6 Si1 Si2 105.6(2) . . ?
N1 Si1 Gd1 40.24(12) . . ?
C5 Si1 Gd1 129.0(2) . . ?
C6 Si1 Gd1 125.7(2) . . ?
Si2 Si1 Gd1 67.90(5) . . ?
N2 Si2 C8 114.6(3) . . ?
N2 Si2 C7 115.1(3) . . ?
C8 Si2 C7 105.0(5) . . ?
N2 Si2 Si1 108.80(14) . . ?
C8 Si2 Si1 107.6(3) . . ?
C7 Si2 Si1 105.1(3) . . ?
N2 Si2 Gd1 40.55(13) . . ?
C8 Si2 Gd1 126.2(4) . . ?
C7 Si2 Gd1 128.3(3) . . ?
Si1 Si2 Gd1 68.30(6) . . ?
C9 N2 Si2 127.4(3) . . ?
C9 N2 Gd1 123.4(3) . . ?
Si2 N2 Gd1 109.19(19) . . ?
N2 C9 C10 111.4(6) . . ?
N2 C9 C12 107.4(5) . . ?
C10 C9 C12 106.7(6) . . ?
N2 C9 C11 112.5(6) . . ?
C10 C9 C11 110.4(8) . . ?
C12 C9 C11 108.3(7) . . ?
C16 O3 C13 106.5(4) . . ?
C16 O3 Gd1 134.1(3) . . ?
C13 O3 Gd1 119.3(3) . . ?
O3 C13 C14 107.9(4) . . ?
C13 C14 C15 105.9(4) . . ?
C16 C15 C14 105.0(5) . . ?
O3 C16 C15 106.4(4) . . ?
C17 O1 Gd1 162.3(4) 2_567 . ?
C17 O2 Gd1 145.5(3) . . ?
O1 C17 O2 128.9(4) 2_567 . ?
O1 C17 C18 115.7(4) 2_567 . ?
O2 C17 C18 115.3(4) . . ?
F18F_b C18 F18D_b 114.5(10) . . ?
F18A_a C18 F18C_a 118.3(12) . . ?
F18F_b C18 F18E_b 105.6(8) . . ?
F18D_b C18 F18E_b 99.0(9) . . ?
F18A_a C18 F18B_a 105.8(12) . . ?
F18C_a C18 F18B_a 96.3(10) . . ?
F18A_a C18 C17 119.2(7) . . ?
F18F_b C18 C17 110.2(7) . . ?
F18D_b C18 C17 118.6(6) . . ?
F18C_a C18 C17 108.4(9) . . ?
F18E_b C18 C17 107.1(7) . . ?
F18B_a C18 C17 105.2(7) . . ?
N52 Gd50 N51 106.71(16) . . ?
N52 Gd50 O51 97.12(15) . . ?
N51 Gd50 O51 97.70(14) . . ?
N52 Gd50 O52 125.09(16) . . ?
N51 Gd50 O52 127.65(16) . . ?
O51 Gd50 O52 84.06(11) . . ?
N52 Gd50 O53A_a 94.2(4) . . ?
N51 Gd50 O53A_a 94.4(4) . . ?
O51 Gd50 O53A_a 160.2(4) . . ?
O52 Gd50 O53A_a 76.2(4) . . ?
N52 Gd50 O53B_b 94.9(5) . . ?
N51 Gd50 O53B_b 93.1(4) . . ?
O51 Gd50 O53B_b 160.8(4) . . ?
O52 Gd50 O53B_b 76.8(4) . . ?
N52 Gd50 Si52 31.14(12) . . ?
N51 Gd50 Si52 75.94(12) . . ?
O51 Gd50 Si52 106.08(9) . . ?
O52 Gd50 Si52 153.67(11) . . ?
O53A_a Gd50 Si52 92.0(4) . . ?
O53B_b Gd50 Si52 91.9(4) . . ?
N52 Gd50 Si51 75.72(12) . . ?
N51 Gd50 Si51 31.01(12) . . ?
O51 Gd50 Si51 102.86(9) . . ?
O52 Gd50 Si51 157.59(11) . . ?
O53A_a Gd50 Si51 95.6(4) . . ?
O53B_b Gd50 Si51 94.6(4) . . ?
Si52 Gd50 Si51 44.98(6) . . ?
C51 N51 Si51 127.4(4) . . ?
C51 N51 Gd50 125.0(4) . . ?
Si51 N51 Gd50 107.3(2) . . ?
N51 C51 C53 107.2(6) . . ?
N51 C51 C54 111.2(6) . . ?
C53 C51 C54 106.9(10) . . ?
N51 C51 C52 112.0(8) . . ?
C53 C51 C52 108.7(8) . . ?
C54 C51 C52 110.6(9) . . ?
N51 Si51 C56 113.5(3) . . ?
N51 Si51 C55 116.0(5) . . ?
C56 Si51 C55 105.2(6) . . ?
N51 Si51 Si52 108.84(15) . . ?
C56 Si51 Si52 105.9(4) . . ?
C55 Si51 Si52 106.7(3) . . ?
N51 Si51 Gd50 41.73(14) . . ?
C56 Si51 Gd50 123.3(4) . . ?
C55 Si51 Gd50 131.2(5) . . ?
Si52 Si51 Gd50 67.17(6) . . ?
N52 Si52 C57 114.3(3) . . ?
N52 Si52 C58 112.8(4) . . ?
C57 Si52 C58 105.0(4) . . ?
N52 Si52 Si51 108.89(15) . . ?
C57 Si52 Si51 109.1(3) . . ?
C58 Si52 Si51 106.4(4) . . ?
N52 Si52 Gd50 41.71(13) . . ?
C57 Si52 Gd50 122.0(3) . . ?
C58 Si52 Gd50 132.2(3) . . ?
Si51 Si52 Gd50 67.85(6) . . ?
C59 N52 Si52 130.0(4) . . ?
C59 N52 Gd50 122.8(4) . . ?
Si52 N52 Gd50 107.1(2) . . ?
N52 C59 C60 111.5(6) . . ?
N52 C59 C62 108.6(5) . . ?
C60 C59 C62 110.3(7) . . ?
N52 C59 C61 110.0(6) . . ?
C60 C59 C61 109.7(6) . . ?
C62 C59 C61 106.6(7) . . ?
C63A_a O53A_a C66A_a 107.3(10) . . ?
C63A_a O53A_a Gd50 127.6(10) . . ?
C66A_a O53A_a Gd50 124.9(10) . . ?
O53A_a C63A_a C64A_a 105.4(10) . . ?
C65A_a C64A_a C63A_a 99.9(11) . . ?
C66A_a C65A_a C64A_a 100.6(10) . . ?
O53A_a C66A_a C65A_a 108.1(11) . . ?
C63B_b O53B_b C66B_b 107.6(11) . . ?
C63B_b O53B_b Gd50 121.7(10) . . ?
C66B_b O53B_b Gd50 130.7(10) . . ?
O53B_b C63B_b C64B_b 109.0(11) . . ?
C63B_b C64B_b C65B_b 101.9(11) . . ?
C64B_b C65B_b C66B_b 103.9(11) . . ?
O53B_b C66B_b C65B_b 107.5(11) . . ?
C67 O51 Gd50 174.5(3) 2_646 . ?
C67 O52 Gd50 143.0(3) . . ?
O51 C67 O52 128.3(4) 2_646 . ?
O51 C67 C68 115.5(4) 2_646 . ?
O52 C67 C68 116.2(4) . . ?
F68B_a C68 F68A_a 113.5(12) . . ?
F68B_a C68 F68C_a 104.3(10) . . ?
F68A_a C68 F68C_a 106.2(10) . . ?
F68E_b C68 F68D_b 108.6(7) . . ?
F68E_b C68 F68F_b 106.4(7) . . ?
F68D_b C68 F68F_b 101.3(6) . . ?
F68E_b C68 C67 113.3(5) . . ?
F68B_a C68 C67 109.7(7) . . ?
F68A_a C68 C67 112.5(6) . . ?
F68C_a C68 C67 110.2(6) . . ?
F68D_b C68 C67 114.7(5) . . ?
F68F_b C68 C67 111.5(4) . . ?

loop_
_geom_bond_atom_site_label_1
_geom_bond_atom_site_label_2
_geom_bond_distance
_geom_bond_site_symmetry_2
_geom_bond_publ_flag
Gd1 N1 2.190(3) . ?
Gd1 N2 2.194(4) . ?
Gd1 O1 2.322(3) . ?
Gd1 O2 2.367(3) . ?
Gd1 O3 2.424(3) . ?
Gd1 Si2 3.1870(18) . ?
Gd1 Si1 3.1960(17) . ?
N1 C1 1.469(6) . ?
N1 Si1 1.710(4) . ?
C1 C4 1.514(8) . ?
C1 C3 1.520(7) . ?
C1 C2 1.539(8) . ?
Si1 C5 1.887(6) . ?
Si1 C6 1.890(6) . ?
Si1 Si2 2.381(2) . ?
Si2 N2 1.701(4) . ?
Si2 C8 1.877(8) . ?
Si2 C7 1.898(8) . ?
N2 C9 1.448(7) . ?
C9 C10 1.512(11) . ?
C9 C12 1.532(9) . ?
C9 C11 1.531(10) . ?
O3 C16 1.439(5) . ?
O3 C13 1.443(5) . ?
C13 C14 1.466(8) . ?
C14 C15 1.512(8) . ?
C15 C16 1.480(8) . ?
O1 C17 1.220(5) 2_567 ?
O2 C17 1.221(5) . ?
C17 O1 1.220(5) 2_567 ?
C17 C18 1.524(8) . ?
C18 F18A_a 1.219(10) . ?
C18 F18F_b 1.243(10) . ?
C18 F18D_b 1.253(9) . ?
C18 F18C_a 1.315(12) . ?
C18 F18E_b 1.404(10) . ?
C18 F18B_a 1.417(11) . ?
Gd50 N52 2.191(4) . ?
Gd50 N51 2.204(4) . ?
Gd50 O51 2.300(3) . ?
Gd50 O52 2.356(3) . ?
Gd50 O53A_a 2.396(12) . ?
Gd50 O53B_b 2.424(13) . ?
Gd50 Si52 3.1470(18) . ?
Gd50 Si51 3.1624(17) . ?
N51 C51 1.485(7) . ?
N51 Si51 1.706(5) . ?
C51 C53 1.499(12) . ?
C51 C54 1.499(11) . ?
C51 C52 1.505(11) . ?
Si51 C56 1.879(9) . ?
Si51 C55 1.879(8) . ?
Si51 Si52 2.413(3) . ?
Si52 N52 1.703(5) . ?
Si52 C57 1.877(7) . ?
Si52 C58 1.889(8) . ?
N52 C59 1.491(7) . ?
C59 C60 1.520(10) . ?
C59 C62 1.527(10) . ?
C59 C61 1.529(9) . ?
O53A_a C63A_a 1.394(13) . ?
O53A_a C66A_a 1.402(14) . ?
C63A_a C64A_a 1.495(14) . ?
C64A_a C65A_a 1.480(14) . ?
C65A_a C66A_a 1.465(14) . ?
O53B_b C63B_b 1.396(14) . ?
O53B_b C66B_b 1.398(14) . ?
C63B_b C64B_b 1.456(14) . ?
C64B_b C65B_b 1.468(16) . ?
C65B_b C66B_b 1.474(14) . ?
O51 C67 1.199(5) 2_646 ?
O52 C67 1.229(5) . ?
C67 O51 1.199(5) 2_646 ?
C67 C68 1.519(6) . ?
C68 F68E_b 1.250(7) . ?
C68 F68B_a 1.259(11) . ?
C68 F68A_a 1.280(10) . ?
C68 F68C_a 1.283(10) . ?
C68 F68D_b 1.286(7) . ?
C68 F68F_b 1.325(7) . ?
